data_1537582
loop_
_publ_author_name
'Leonidova, O.N.'
'Voronin, V.I.'
'Leonidov, I.A.'
'Slobodin, B.V.'
'Samigullina, R.F.'

_publ_section_title
;
 The crystal structure of double vanadates Li Co V O4 and Li0.5 Co1.25 V
 O4
;
_journal_name_full 'Zhurnal Strukturnoi Khimii (Issue-No. from 1981)'
_journal_page_first 277
_journal_page_last 281
_journal_volume 44
_journal_year 2003
_chemical_formula_sum 'Co1.25 Li0.5 O4 V'
_chemical_name_systematic 'Li0.5 Co1.25 (V O4)'
_space_group_IT_number 74
_symmetry_space_group_name_Hall '-I 2b 2'
_symmetry_space_group_name_H-M 'I m m a'
_cell_angle_alpha 90
_cell_angle_beta 90
_cell_angle_gamma 90
_cell_formula_units_Z 4
_cell_length_a 5.9398
_cell_length_b 5.8099
_cell_length_c 8.3033
_cell_volume 286.544
_citation_journal_id_ASTM ZSTKAI
_cod_data_source_file Leonidova_ZSTKAI_2003_453.cif
_cod_data_source_block Co1.25Li0.5O4V1
_cod_original_cell_volume 286.5439
_cod_original_formula_sum 'Co1.25 Li0.5 O4 V1'
_cod_database_code 1537582

loop_
_symmetry_equiv_pos_as_xyz
x,y,z
-x,-y+1/2,z
x,-y,-z
-x,y+1/2,-z
-x,-y,-z
x,y-1/2,-z
-x,y,z
x,-y-1/2,z
x+1/2,y+1/2,z+1/2
-x+1/2,-y+1,z+1/2
x+1/2,-y+1/2,-z+1/2
-x+1/2,y+1,-z+1/2
-x+1/2,-y+1/2,-z+1/2
x+1/2,y,-z+1/2
-x+1/2,y+1/2,z+1/2
x+1/2,-y,z+1/2

loop_
_atom_site_label
_atom_site_type_symbol
_atom_site_fract_x
_atom_site_fract_y
_atom_site_fract_z
_atom_site_occupancy
_atom_site_U_iso_or_equiv
Li2 Li+1 0.25 0.25 0.75 0.179 0.0
Li3 Li+1 0 0.25 0.3558 0.086 0.0
O1 O-2 0 -0.001 0.2539 1 0.0
Co2 Co+2 0.25 0.25 0.75 0.725 0.0
V2 V+5 0.25 0.25 0.75 0.041 0.0
Co1 Co+2 0 0 0 0.514 0.0
V3 V+5 0 0.25 0.3558 0.914 0.0
V1 V+5 0 0 0 0.05 0.0
Li1 Li+1 0 0 0 0.284 0.0
O2 O-2 0.2628 0.25 0.0072 1 0.0
